data_4316238
loop_
_publ_author_name
'Eun-Ju Kang'
'So Young Lee'
'Hayan Lee'
'Shim Sung Lee'

_publ_contact_author_address
;
Department of Chemistry and Research Institute of Natural Science, 
Gyeongsang National University, Jinju 660-701, South Korea
;
_publ_contact_author_email sslee@gnu.ac.kr
_publ_contact_author_fax +82-55-753-7614
_publ_contact_author_name 'Shim Sung Lee'
_publ_contact_author_phone +82-55-751-6021
_publ_section_title
;
 Sulfur-Containing Mixed-Donor Tribenzo-Macrocycles and Their Endo- and
 Exocyclic Supramolecular Silver(I) and Copper(I) Complexes
;
_journal_name_full 'Inorganic Chemistry'
_journal_page_first 7510
_journal_page_last 7520
_journal_paper_doi 10.1021/ic1007473
_journal_volume 49
_journal_year 2010
_chemical_formula_sum 'C26 H28 O2 S3'
_chemical_formula_weight 468.66
_chemical_name_systematic
; 
 ? 
;
_space_group_IT_number 2
_symmetry_cell_setting triclinic
_symmetry_space_group_name_Hall '-P 1'
_symmetry_space_group_name_H-M 'P -1'
_atom_sites_solution_hydrogens geom
_atom_sites_solution_primary direct
_atom_sites_solution_secondary difmap
_audit_creation_method SHELXTL
_cell_angle_alpha 95.482(2)
_cell_angle_beta 91.689(2)
_cell_angle_gamma 104.032(2)
_cell_formula_units_Z 2
_cell_length_a 8.1947(9)
_cell_length_b 8.2259(10)
_cell_length_c 18.386(2)
_cell_measurement_reflns_used 2297
_cell_measurement_temperature 173(2)
_cell_measurement_theta_max 24.28
_cell_measurement_theta_min 2.57
_cell_volume 1195.1(2)
_computing_cell_refinement 'Bruker SAINT'
_computing_data_collection 'Bruker SMART'
_computing_data_reduction 'Bruker SAINT'
_computing_molecular_graphics 'Bruker SHELXTL'
_computing_publication_material 'Bruker SHELXTL'
_computing_structure_refinement 'Bruker SHELXTL'
_computing_structure_solution 'Bruker SHELXTL'
_diffrn_ambient_temperature 173(2)
_diffrn_measured_fraction_theta_full 0.976
_diffrn_measured_fraction_theta_max 0.976
_diffrn_measurement_device_type 'CCD area detector'
_diffrn_measurement_method 'phi and omega scans'
_diffrn_radiation_monochromator graphite
_diffrn_radiation_source 'fine-focus sealed tube'
_diffrn_radiation_type MoK\a
_diffrn_radiation_wavelength 0.71073
_diffrn_reflns_av_R_equivalents 0.0593
_diffrn_reflns_av_sigmaI/netI 0.0661
_diffrn_reflns_limit_h_max 10
_diffrn_reflns_limit_h_min -9
_diffrn_reflns_limit_k_max 10
_diffrn_reflns_limit_k_min -5
_diffrn_reflns_limit_l_max 22
_diffrn_reflns_limit_l_min -22
_diffrn_reflns_number 7085
_diffrn_reflns_theta_full 26.50
_diffrn_reflns_theta_max 26.50
_diffrn_reflns_theta_min 1.11
_exptl_absorpt_coefficient_mu 0.331
_exptl_absorpt_correction_type none
_exptl_crystal_colour colorless
_exptl_crystal_density_diffrn 1.302
_exptl_crystal_density_method 'not measured'
_exptl_crystal_description block
_exptl_crystal_F_000 496
_exptl_crystal_size_max 0.24
_exptl_crystal_size_mid 0.20
_exptl_crystal_size_min 0.15
_refine_diff_density_max 0.555
_refine_diff_density_min -0.655
_refine_diff_density_rms 0.053
_refine_ls_extinction_method none
_refine_ls_goodness_of_fit_ref 1.028
_refine_ls_hydrogen_treatment constr
_refine_ls_matrix_type full
_refine_ls_number_parameters 280
_refine_ls_number_reflns 4840
_refine_ls_number_restraints 0
_refine_ls_restrained_S_all 1.028
_refine_ls_R_factor_all 0.1124
_refine_ls_R_factor_gt 0.0649
_refine_ls_shift/su_max 0.000
_refine_ls_shift/su_mean 0.000
_refine_ls_structure_factor_coef Fsqd
_refine_ls_weighting_details 'calc w=1/[\s^2^(Fo^2^)+(0.0899P)^2^+0.6104P] where P=(Fo^2^+2Fc^2^)/3'
_refine_ls_weighting_scheme calc
_refine_ls_wR_factor_gt 0.1692
_refine_ls_wR_factor_ref 0.2053
_reflns_number_gt 2804
_reflns_number_total 4840
_reflns_threshold_expression >2sigma(I)
_cod_data_source_file ic1007473_si_002_03.cif
_cod_data_source_block L3
_cod_depositor_comments
;
The following automatic conversions were performed:

'_symmetry_cell_setting' value 'Triclinic' changed to 'triclinic'
according to the built-in table from CIF Core dictionary named
'cif_core.dic' version 2.4.1 from 2010-06-29.

Automatic conversion script
Id: cif_fix_values 1646 2011-03-28 12:23:43Z adriana 
;
_cod_original_sg_symbol_H-M 'P -1 '
_cod_database_code 4316238

loop_
_symmetry_equiv_pos_as_xyz
'x, y, z'
'-x, -y, -z'

loop_
_atom_site_label
_atom_site_type_symbol
_atom_site_fract_x
_atom_site_fract_y
_atom_site_fract_z
_atom_site_U_iso_or_equiv
_atom_site_adp_type
_atom_site_occupancy
_atom_site_symmetry_multiplicity
_atom_site_calc_flag
_atom_site_refinement_flags
_atom_site_disorder_assembly
_atom_site_disorder_group
S1 S 0.31483(15) 0.11844(15) 0.47163(6) 0.0729(4) Uani 1 1 d . . .
S3 S 0.69292(15) 0.09219(17) 0.07290(6) 0.0860(4) Uani 1 1 d . . .
S2 S 0.30303(15) 0.0196(2) 0.23337(7) 0.1043(5) Uani 1 1 d . . .
O1 O 0.2986(3) 0.4788(4) 0.34423(15) 0.0722(8) Uani 1 1 d . . .
O2 O 0.8938(3) 0.4952(3) 0.14967(15) 0.0684(7) Uani 1 1 d . . .
C6 C 0.5047(4) 0.6335(4) 0.27448(19) 0.0529(9) Uani 1 1 d . . .
C7 C 0.1328(4) 0.3475(4) 0.43291(19) 0.0540(9) Uani 1 1 d . . .
C8 C 0.6027(5) 0.6059(4) 0.21602(19) 0.0590(10) Uani 1 1 d . . .
H8A H 0.5546 0.5282 0.1765 0.071 Uiso 1 1 calc R . .
C9 C 1.0174(4) 0.4502(5) 0.11001(18) 0.0531(9) Uani 1 1 d . . .
C10 C 0.1395(4) 0.4203(4) 0.3671(2) 0.0569(9) Uani 1 1 d . . .
C11 C 0.2898(5) 0.3320(5) 0.4727(2) 0.0615(10) Uani 1 1 d . . .
H11A H 0.2901 0.3788 0.5232 0.074 Uiso 1 1 calc R . .
H11B H 0.3864 0.3996 0.4511 0.074 Uiso 1 1 calc R . .
C12 C 0.8402(5) 0.8070(5) 0.2736(2) 0.0629(10) Uani 1 1 d . . .
H12A H 0.9524 0.8662 0.2736 0.075 Uiso 1 1 calc R . .
C13 C 0.7461(5) 0.8366(5) 0.3322(2) 0.0646(10) Uani 1 1 d . . .
H13A H 0.7949 0.9152 0.3714 0.077 Uiso 1 1 calc R . .
C14 C 0.5301(6) -0.0041(6) 0.1315(3) 0.0873(14) Uani 1 1 d . . .
H14A H 0.4323 -0.0675 0.1011 0.105 Uiso 1 1 calc R . .
H14B H 0.5711 -0.0828 0.1588 0.105 Uiso 1 1 calc R . .
C15 C 0.7708(5) 0.6922(4) 0.21581(19) 0.0557(9) Uani 1 1 d . . .
C16 C 0.5807(5) 0.7501(5) 0.3326(2) 0.0575(9) Uani 1 1 d . . .
H16A H 0.5183 0.7698 0.3725 0.069 Uiso 1 1 calc R . .
C17 C 1.1426(5) 0.5628(5) 0.0781(2) 0.0651(10) Uani 1 1 d . . .
H17A H 1.1436 0.6765 0.0813 0.078 Uiso 1 1 calc R . .
C18 C 1.0130(4) 0.2802(5) 0.10414(19) 0.0554(9) Uani 1 1 d . . .
C19 C 0.3865(5) 0.0995(5) 0.3251(2) 0.0679(11) Uani 1 1 d . . .
H19A H 0.4881 0.0630 0.3353 0.081 Uiso 1 1 calc R . .
H19B H 0.4149 0.2217 0.3303 0.081 Uiso 1 1 calc R . .
C20 C -0.0249(5) 0.2871(5) 0.4594(2) 0.0673(10) Uani 1 1 d . . .
H20A H -0.0329 0.2362 0.5026 0.081 Uiso 1 1 calc R . .
C21 C 0.2554(5) 0.0338(5) 0.3784(2) 0.0672(10) Uani 1 1 d . . .
H21A H 0.2347 -0.0879 0.3751 0.081 Uiso 1 1 calc R . .
H21B H 0.1509 0.0608 0.3643 0.081 Uiso 1 1 calc R . .
C22 C -0.0060(5) 0.4338(5) 0.3308(2) 0.0695(11) Uani 1 1 d . . .
H22A H 0.0000 0.4824 0.2870 0.083 Uiso 1 1 calc R . .
C23 C 1.2646(5) 0.5049(7) 0.0418(2) 0.0785(13) Uani 1 1 d . . .
H23A H 1.3490 0.5803 0.0208 0.094 Uiso 1 1 calc R . .
C24 C 1.1371(5) 0.2261(6) 0.0662(2) 0.0722(11) Uani 1 1 d . . .
H24A H 1.1353 0.1121 0.0609 0.087 Uiso 1 1 calc R . .
C25 C 0.8761(5) 0.1568(5) 0.1365(2) 0.0676(11) Uani 1 1 d . . .
H25A H 0.8459 0.2084 0.1821 0.081 Uiso 1 1 calc R . .
H25B H 0.9158 0.0590 0.1468 0.081 Uiso 1 1 calc R . .
C27 C 0.3223(5) 0.5462(5) 0.2759(2) 0.0685(11) Uani 1 1 d . . .
H27A H 0.2532 0.6254 0.2708 0.082 Uiso 1 1 calc R . .
H27B H 0.2909 0.4566 0.2360 0.082 Uiso 1 1 calc R . .
C28 C -0.1706(5) 0.3007(6) 0.4231(3) 0.0753(12) Uani 1 1 d . . .
H28A H -0.2751 0.2596 0.4418 0.090 Uiso 1 1 calc R . .
C29 C 0.8805(6) 0.6647(5) 0.1543(2) 0.0759(12) Uani 1 1 d . . .
H29A H 0.8317 0.6865 0.1086 0.091 Uiso 1 1 calc R . .
H29B H 0.9913 0.7410 0.1633 0.091 Uiso 1 1 calc R . .
C30 C 1.2636(5) 0.3393(7) 0.0361(3) 0.0800(13) Uani 1 1 d . . .
H30A H 1.3479 0.3017 0.0121 0.096 Uiso 1 1 calc R . .
C31 C -0.1592(5) 0.3753(5) 0.3593(3) 0.0764(12) Uani 1 1 d . . .
H31A H -0.2566 0.3864 0.3351 0.092 Uiso 1 1 calc R . .
C32 C 0.4812(7) 0.1147(8) 0.1811(4) 0.115(2) Uani 1 1 d . . .
H32A H 0.4512 0.2000 0.1542 0.138 Uiso 1 1 calc R . .
H32B H 0.5761 0.1700 0.2148 0.138 Uiso 1 1 calc R . .

loop_
_atom_site_aniso_label
_atom_site_aniso_U_11
_atom_site_aniso_U_22
_atom_site_aniso_U_33
_atom_site_aniso_U_23
_atom_site_aniso_U_13
_atom_site_aniso_U_12
S1 0.0809(7) 0.0752(7) 0.0666(7) 0.0174(5) -0.0037(5) 0.0242(6)
S3 0.0748(7) 0.0961(9) 0.0674(7) -0.0094(6) 0.0229(6) -0.0122(6)
S2 0.0616(7) 0.1536(14) 0.0732(8) -0.0086(8) 0.0203(6) -0.0147(7)
O1 0.0515(15) 0.088(2) 0.0771(18) 0.0410(16) -0.0041(12) 0.0059(13)
O2 0.0774(18) 0.0510(15) 0.0779(18) 0.0093(13) 0.0308(14) 0.0140(13)
C6 0.060(2) 0.046(2) 0.052(2) 0.0137(17) -0.0050(16) 0.0096(17)
C7 0.056(2) 0.0442(19) 0.056(2) 0.0015(16) -0.0056(16) 0.0044(16)
C8 0.086(3) 0.044(2) 0.0449(19) 0.0057(16) -0.0061(18) 0.0127(19)
C9 0.0504(19) 0.062(2) 0.0448(18) 0.0057(17) 0.0067(15) 0.0094(17)
C10 0.048(2) 0.051(2) 0.068(2) 0.0101(18) -0.0055(17) 0.0046(16)
C11 0.061(2) 0.062(2) 0.054(2) 0.0086(18) -0.0095(17) 0.0005(18)
C12 0.060(2) 0.068(3) 0.058(2) 0.010(2) 0.0019(18) 0.0092(19)
C13 0.064(2) 0.064(2) 0.058(2) -0.0038(19) -0.0015(18) 0.008(2)
C14 0.073(3) 0.069(3) 0.112(4) -0.001(3) 0.019(3) 0.005(2)
C15 0.071(2) 0.049(2) 0.051(2) 0.0156(17) 0.0060(17) 0.0179(19)
C16 0.063(2) 0.058(2) 0.052(2) 0.0057(18) 0.0046(17) 0.0174(18)
C17 0.063(2) 0.065(2) 0.061(2) 0.008(2) 0.0075(19) 0.0019(19)
C18 0.051(2) 0.061(2) 0.056(2) 0.0108(18) 0.0075(16) 0.0135(17)
C19 0.053(2) 0.071(3) 0.080(3) 0.008(2) 0.0039(19) 0.0150(19)
C20 0.066(3) 0.062(2) 0.068(2) 0.006(2) 0.006(2) 0.004(2)
C21 0.062(2) 0.059(2) 0.078(3) 0.004(2) 0.006(2) 0.0112(19)
C22 0.058(2) 0.065(3) 0.084(3) 0.016(2) -0.013(2) 0.011(2)
C23 0.052(2) 0.104(4) 0.070(3) 0.013(3) 0.0174(19) -0.003(2)
C24 0.062(2) 0.073(3) 0.087(3) 0.013(2) 0.015(2) 0.024(2)
C25 0.068(2) 0.057(2) 0.084(3) 0.025(2) 0.020(2) 0.0199(19)
C27 0.065(2) 0.072(3) 0.065(2) 0.024(2) -0.0103(19) 0.005(2)
C28 0.052(2) 0.070(3) 0.098(3) -0.002(3) 0.008(2) 0.007(2)
C29 0.103(3) 0.068(3) 0.063(2) 0.014(2) 0.022(2) 0.029(2)
C30 0.056(2) 0.101(4) 0.084(3) 0.007(3) 0.018(2) 0.021(2)
C31 0.052(2) 0.067(3) 0.107(4) 0.002(3) -0.014(2) 0.014(2)
C32 0.092(4) 0.108(4) 0.127(5) -0.016(4) 0.046(3) -0.005(3)

loop_
_atom_type_symbol
_atom_type_description
_atom_type_scat_dispersion_real
_atom_type_scat_dispersion_imag
_atom_type_scat_source
C C 0.0033 0.0016 'International Tables Vol C Tables 4.2.6.8 and 6.1.1.4'
H H 0.0000 0.0000 'International Tables Vol C Tables 4.2.6.8 and 6.1.1.4'
O O 0.0106 0.0060 'International Tables Vol C Tables 4.2.6.8 and 6.1.1.4'
S S 0.1246 0.1234 'International Tables Vol C Tables 4.2.6.8 and 6.1.1.4'

loop_
_geom_angle_atom_site_label_1
_geom_angle_atom_site_label_2
_geom_angle_atom_site_label_3
_geom_angle
_geom_angle_site_symmetry_1
_geom_angle_site_symmetry_3
_geom_angle_publ_flag
C21 S1 C11 102.49(18) . . ?
C25 S3 C14 101.8(2) . . ?
C19 S2 C32 100.3(2) . . ?
C10 O1 C27 120.3(3) . . ?
C9 O2 C29 119.1(3) . . ?
C16 C6 C8 117.8(3) . . ?
C16 C6 C27 119.4(4) . . ?
C8 C6 C27 122.8(3) . . ?
C20 C7 C10 117.5(3) . . ?
C20 C7 C11 121.2(3) . . ?
C10 C7 C11 121.3(3) . . ?
C15 C8 C6 121.2(3) . . ?
O2 C9 C18 115.0(3) . . ?
O2 C9 C17 124.3(3) . . ?
C18 C9 C17 120.6(3) . . ?
O1 C10 C22 124.5(3) . . ?
O1 C10 C7 114.7(3) . . ?
C22 C10 C7 120.8(3) . . ?
C7 C11 S1 114.9(3) . . ?
C15 C12 C13 120.8(4) . . ?
C16 C13 C12 119.9(4) . . ?
C32 C14 S3 112.9(4) . . ?
C12 C15 C8 119.2(4) . . ?
C12 C15 C29 118.1(4) . . ?
C8 C15 C29 122.7(4) . . ?
C13 C16 C6 121.1(4) . . ?
C23 C17 C9 119.6(4) . . ?
C9 C18 C24 118.2(3) . . ?
C9 C18 C25 121.2(3) . . ?
C24 C18 C25 120.6(4) . . ?
C21 C19 S2 108.9(3) . . ?
C28 C20 C7 121.7(4) . . ?
C19 C21 S1 113.7(3) . . ?
C31 C22 C10 119.9(4) . . ?
C30 C23 C17 120.7(4) . . ?
C30 C24 C18 120.9(4) . . ?
C18 C25 S3 109.7(3) . . ?
O1 C27 C6 107.3(3) . . ?
C31 C28 C20 119.2(4) . . ?
O2 C29 C15 108.4(3) . . ?
C23 C30 C24 120.0(4) . . ?
C28 C31 C22 120.8(4) . . ?
C14 C32 S2 112.8(4) . . ?

loop_
_geom_bond_atom_site_label_1
_geom_bond_atom_site_label_2
_geom_bond_distance
_geom_bond_site_symmetry_2
_geom_bond_publ_flag
S1 C21 1.793(4) . ?
S1 C11 1.816(4) . ?
S3 C25 1.815(4) . ?
S3 C14 1.818(5) . ?
S2 C19 1.802(4) . ?
S2 C32 1.828(5) . ?
O1 C10 1.369(4) . ?
O1 C27 1.420(4) . ?
O2 C9 1.367(4) . ?
O2 C29 1.420(5) . ?
C6 C16 1.387(5) . ?
C6 C8 1.394(5) . ?
C6 C27 1.495(5) . ?
C7 C20 1.388(5) . ?
C7 C10 1.398(5) . ?
C7 C11 1.499(5) . ?
C8 C15 1.389(5) . ?
C9 C18 1.384(5) . ?
C9 C17 1.390(5) . ?
C10 C22 1.382(5) . ?
C12 C15 1.363(5) . ?
C12 C13 1.380(5) . ?
C13 C16 1.370(5) . ?
C14 C32 1.410(7) . ?
C15 C29 1.499(5) . ?
C17 C23 1.371(6) . ?
C18 C24 1.386(5) . ?
C18 C25 1.498(5) . ?
C19 C21 1.513(5) . ?
C20 C28 1.384(6) . ?
C22 C31 1.370(6) . ?
C23 C30 1.355(7) . ?
C24 C30 1.382(6) . ?
C28 C31 1.370(6) . ?

loop_
_cod_related_entry_id
_cod_related_entry_database
_cod_related_entry_code
1 ChemSpider 30661004
